data_4508648
loop_
_publ_author_name
'Xu, Xinxin'
'Lu, Ying'
'Wang, Enbo'
'Ma, Ying'
'Bai, Xiuli'

_publ_section_title
;
 Metal-Controlled Assembly of Coordination Polymers with the Flexible
 Ligand 1,1&#x2018;-Biphenyl-2,2&#x2018;-dicarboxylate Acid
;
_journal_issue 9
_journal_name_full 'Crystal Growth &amp; Design'
_journal_page_first 2029
_journal_paper_doi 10.1021/cg050671e
_journal_volume 6
_journal_year 2006
_chemical_formula_sum 'C14 H10 O5 Zn'
_chemical_formula_weight 323.59
_chemical_name_systematic
; 
 ? 
;
_space_group_IT_number 14
_symmetry_cell_setting monoclinic
_symmetry_space_group_name_Hall '-P 2ybc'
_symmetry_space_group_name_H-M 'P 1 21/c 1'
_atom_sites_solution_hydrogens geom
_atom_sites_solution_primary direct
_atom_sites_solution_secondary difmap
_audit_creation_method SHELXL-97
_cell_angle_alpha 90.00
_cell_angle_beta 104.06(3)
_cell_angle_gamma 90.00
_cell_formula_units_Z 4
_cell_length_a 12.848(3)
_cell_length_b 5.9592(12)
_cell_length_c 17.323(4)
_cell_measurement_reflns_used 2949
_cell_measurement_temperature 293(2)
_cell_measurement_theta_max 27.48
_cell_measurement_theta_min 3.24
_cell_volume 1286.6(5)
_computing_cell_refinement 'RAPID AUTO'
_computing_data_collection 'RAPID AUTO'
_computing_data_reduction 'RAPID AUTO'
_computing_structure_refinement 'SHELXL-97 (Sheldrick, 1997)'
_computing_structure_solution 'SHELXS-97 (Sheldrick, 1990)'
_diffrn_ambient_temperature 293(2)
_diffrn_measured_fraction_theta_full 0.996
_diffrn_measured_fraction_theta_max 0.996
_diffrn_measurement_device_type 'Rigaku RAXIS RAPID IP'
_diffrn_measurement_method Oscillation
_diffrn_radiation_monochromator graphite
_diffrn_radiation_source 'fine-focus sealed tube'
_diffrn_radiation_type MoK\a
_diffrn_radiation_wavelength 0.71073
_diffrn_reflns_av_R_equivalents 0.0457
_diffrn_reflns_av_sigmaI/netI 0.0414
_diffrn_reflns_limit_h_max 16
_diffrn_reflns_limit_h_min -16
_diffrn_reflns_limit_k_max 7
_diffrn_reflns_limit_k_min -7
_diffrn_reflns_limit_l_max 22
_diffrn_reflns_limit_l_min -22
_diffrn_reflns_number 11815
_diffrn_reflns_theta_full 27.48
_diffrn_reflns_theta_max 27.48
_diffrn_reflns_theta_min 3.24
_diffrn_standards_number 2949
_exptl_absorpt_coefficient_mu 1.924
_exptl_absorpt_correction_T_max 0.619
_exptl_absorpt_correction_T_min 0.553
_exptl_absorpt_correction_type multi-scan
_exptl_absorpt_process_details 'ABSCOR by T.Higashi    8 March, 1995'
_exptl_crystal_colour yellow
_exptl_crystal_density_diffrn 1.671
_exptl_crystal_density_method 'not measured'
_exptl_crystal_description block
_exptl_crystal_F_000 656
_exptl_crystal_size_max 0.313
_exptl_crystal_size_mid 0.265
_exptl_crystal_size_min 0.249
_refine_diff_density_max 0.359
_refine_diff_density_min -0.334
_refine_diff_density_rms 0.069
_refine_ls_extinction_method none
_refine_ls_goodness_of_fit_ref 0.913
_refine_ls_hydrogen_treatment mixed
_refine_ls_matrix_type full
_refine_ls_number_parameters 189
_refine_ls_number_reflns 2949
_refine_ls_number_restraints 2
_refine_ls_restrained_S_all 0.912
_refine_ls_R_factor_all 0.0356
_refine_ls_R_factor_gt 0.0305
_refine_ls_shift/su_max 0.002
_refine_ls_shift/su_mean 0.000
_refine_ls_structure_factor_coef Fsqd
_refine_ls_weighting_details 'calc w=1/[\s^2^(Fo^2^)+(0.0750P)^2^+0.0000P] where P=(Fo^2^+2Fc^2^)/3'
_refine_ls_weighting_scheme calc
_refine_ls_wR_factor_gt 0.0882
_refine_ls_wR_factor_ref 0.0927
_reflns_number_gt 2605
_reflns_number_total 2949
_reflns_threshold_expression >2sigma(I)
_cod_data_source_file cg050671esup4.cif
_cod_data_source_block complex4
_cod_original_cell_volume 1286.6(4)
_cod_original_sg_symbol_H-M P21/c
_cod_database_code 4508648

loop_
_symmetry_equiv_pos_as_xyz
'x, y, z'
'-x, y+1/2, -z+1/2'
'-x, -y, -z'
'x, -y-1/2, z-1/2'

loop_
_atom_site_label
_atom_site_type_symbol
_atom_site_fract_x
_atom_site_fract_y
_atom_site_fract_z
_atom_site_U_iso_or_equiv
_atom_site_adp_type
_atom_site_occupancy
_atom_site_symmetry_multiplicity
_atom_site_calc_flag
_atom_site_refinement_flags
Zn1 Zn 0.559040(17) 0.47493(4) 0.110401(12) 0.02789(11) Uani 1 1 d .
O1 O 0.67737(11) 0.2651(2) 0.13121(9) 0.0379(3) Uani 1 1 d .
O3 O 0.42038(12) 0.3350(3) 0.07454(8) 0.0436(4) Uani 1 1 d .
O2 O 0.60440(13) 0.0641(2) 0.21250(10) 0.0415(4) Uani 1 1 d .
O5 O 0.54368(13) 0.6366(3) 0.20614(9) 0.0385(3) Uani 1 1 d D
C7 C 0.67543(15) 0.0977(3) 0.17553(11) 0.0294(4) Uani 1 1 d .
C1 C 0.81666(14) -0.1122(3) 0.12455(10) 0.0282(4) Uani 1 1 d .
C14 C 0.37576(14) 0.2365(3) 0.01111(11) 0.0289(4) Uani 1 1 d .
C2 C 0.76467(15) -0.0710(3) 0.18541(11) 0.0289(4) Uani 1 1 d .
C6 C 0.89763(17) -0.2731(4) 0.13747(12) 0.0402(5) Uani 1 1 d .
H6A H 0.9333 -0.3013 0.0977 0.048 Uiso 1 1 calc R
C4 C 0.87286(18) -0.3540(4) 0.26673(13) 0.0453(5) Uani 1 1 d .
H4A H 0.8909 -0.4357 0.3138 0.054 Uiso 1 1 calc R
C3 C 0.79279(16) -0.1951(4) 0.25566(11) 0.0364(4) Uani 1 1 d .
H3A H 0.7570 -0.1703 0.2955 0.044 Uiso 1 1 calc R
C5 C 0.92627(19) -0.3917(4) 0.20790(15) 0.0485(5) Uani 1 1 d .
H5A H 0.9814 -0.4967 0.2156 0.058 Uiso 1 1 calc R
C9 C 0.29537(16) 0.0578(3) 0.01725(11) 0.0288(4) Uani 1 1 d .
C10 C 0.3099(2) -0.0516(4) 0.09062(14) 0.0410(5) Uani 1 1 d .
H10A H 0.3659 -0.0081 0.1329 0.049 Uiso 1 1 calc R
C11 C 0.2427(2) -0.2225(4) 0.10109(14) 0.0519(6) Uani 1 1 d .
H11A H 0.2543 -0.2962 0.1498 0.062 Uiso 1 1 calc R
C12 C 0.1582(2) -0.2842(4) 0.03929(15) 0.0531(6) Uani 1 1 d .
H12A H 0.1126 -0.4000 0.0460 0.064 Uiso 1 1 calc R
C13 C 0.14141(18) -0.1733(4) -0.03276(13) 0.0430(5) Uani 1 1 d .
H13A H 0.0828 -0.2126 -0.0736 0.052 Uiso 1 1 calc R
C8 C 0.21008(17) -0.0041(3) -0.04571(12) 0.0291(4) Uani 1 1 d .
O4 O 0.39483(12) 0.2724(3) -0.05523(8) 0.0393(3) Uani 1 1 d .
H1 H 0.566(2) 0.763(2) 0.2131(17) 0.055(8) Uiso 1 1 d D
H2 H 0.4933(15) 0.632(5) 0.2261(15) 0.055(8) Uiso 1 1 d D

loop_
_atom_site_aniso_label
_atom_site_aniso_U_11
_atom_site_aniso_U_22
_atom_site_aniso_U_33
_atom_site_aniso_U_23
_atom_site_aniso_U_13
_atom_site_aniso_U_12
Zn1 0.03092(15) 0.02671(15) 0.02686(16) -0.00070(8) 0.00859(10) -0.00306(7)
O1 0.0386(7) 0.0315(7) 0.0481(8) 0.0046(6) 0.0189(6) 0.0054(6)
O3 0.0402(8) 0.0514(9) 0.0379(7) -0.0111(7) 0.0072(6) -0.0173(7)
O2 0.0455(9) 0.0373(7) 0.0509(9) -0.0051(7) 0.0297(7) -0.0003(7)
O5 0.0451(8) 0.0357(8) 0.0420(8) -0.0102(7) 0.0245(7) -0.0101(7)
C7 0.0318(9) 0.0272(8) 0.0311(9) -0.0067(8) 0.0113(7) -0.0022(7)
C1 0.0260(8) 0.0289(9) 0.0289(8) -0.0029(8) 0.0051(7) -0.0019(7)
C14 0.0276(8) 0.0258(8) 0.0328(9) 0.0014(8) 0.0065(7) 0.0012(7)
C2 0.0280(9) 0.0296(9) 0.0290(9) -0.0017(8) 0.0067(7) -0.0023(7)
C6 0.0359(10) 0.0413(11) 0.0436(11) -0.0031(9) 0.0098(8) 0.0084(9)
C4 0.0460(12) 0.0420(12) 0.0410(11) 0.0107(10) -0.0027(9) -0.0020(10)
C3 0.0388(10) 0.0380(10) 0.0313(9) -0.0004(8) 0.0065(8) -0.0071(8)
C5 0.0412(11) 0.0409(11) 0.0585(14) 0.0038(11) 0.0025(10) 0.0135(10)
C9 0.0314(9) 0.0267(8) 0.0290(9) -0.0002(7) 0.0086(7) -0.0017(7)
C10 0.0484(13) 0.0421(11) 0.0303(10) 0.0057(9) 0.0053(9) -0.0056(10)
C11 0.0702(16) 0.0483(13) 0.0401(11) 0.0131(11) 0.0194(11) -0.0101(12)
C12 0.0586(15) 0.0472(13) 0.0597(14) 0.0051(12) 0.0261(11) -0.0204(11)
C13 0.0404(11) 0.0457(12) 0.0437(11) -0.0039(10) 0.0122(9) -0.0152(9)
C8 0.0287(9) 0.0308(9) 0.0299(10) -0.0034(7) 0.0111(8) -0.0013(7)
O4 0.0468(8) 0.0388(8) 0.0336(7) 0.0013(6) 0.0124(6) -0.0156(6)

loop_
_atom_type_symbol
_atom_type_description
_atom_type_scat_dispersion_real
_atom_type_scat_dispersion_imag
_atom_type_scat_source
C C 0.0033 0.0016 'International Tables Vol C Tables 4.2.6.8 and 6.1.1.4'
H H 0.0000 0.0000 'International Tables Vol C Tables 4.2.6.8 and 6.1.1.4'
O O 0.0106 0.0060 'International Tables Vol C Tables 4.2.6.8 and 6.1.1.4'
Zn Zn 0.2839 1.4301 'International Tables Vol C Tables 4.2.6.8 and 6.1.1.4'

loop_
_geom_angle_atom_site_label_1
_geom_angle_atom_site_label_2
_geom_angle_atom_site_label_3
_geom_angle
_geom_angle_site_symmetry_1
_geom_angle_site_symmetry_3
O3 Zn1 O1 113.80(7) . .
O3 Zn1 O4 122.87(7) . 3_665
O1 Zn1 O4 105.77(7) . 3_665
O3 Zn1 O5 102.07(7) . .
O1 Zn1 O5 113.24(7) . .
O4 Zn1 O5 98.02(6) 3_665 .
C7 O1 Zn1 119.57(13) . .
C14 O3 Zn1 132.40(14) . .
O2 C7 O1 124.19(18) . .
O2 C7 C2 117.75(17) . .
O1 C7 C2 118.06(16) . .
C6 C1 C2 118.31(17) . .
C6 C1 C8 117.58(17) . 3_655
C2 C1 C8 124.11(17) . 3_655
O4 C14 O3 125.08(18) . .
O4 C14 C9 118.51(16) . .
O3 C14 C9 116.39(16) . .
C3 C2 C1 119.61(18) . .
C3 C2 C7 118.87(17) . .
C1 C2 C7 121.46(16) . .
C5 C6 C1 121.5(2) . .
C3 C4 C5 119.9(2) . .
C4 C3 C2 120.8(2) . .
C4 C5 C6 119.7(2) . .
C10 C9 C8 119.54(19) . .
C10 C9 C14 116.81(18) . .
C8 C9 C14 123.64(17) . .
C11 C10 C9 121.0(2) . .
C12 C11 C10 119.8(2) . .
C11 C12 C13 119.7(2) . .
C12 C13 C8 121.7(2) . .
C13 C8 C9 118.24(19) . .
C13 C8 C1 117.94(19) . 3_655
C9 C8 C1 123.66(17) . 3_655
C14 O4 Zn1 137.14(14) . 3_665

loop_
_geom_bond_atom_site_label_1
_geom_bond_atom_site_label_2
_geom_bond_distance
_geom_bond_site_symmetry_2
Zn1 O3 1.9279(15) .
Zn1 O1 1.9335(14) .
Zn1 O4 1.9512(14) 3_665
Zn1 O5 1.9689(15) .
O1 C7 1.263(2) .
O3 C14 1.255(2) .
O2 C7 1.252(2) .
C7 C2 1.503(3) .
C1 C6 1.392(3) .
C1 C2 1.400(3) .
C1 C8 1.495(3) 3_655
C14 O4 1.250(2) .
C14 C9 1.505(3) .
C2 C3 1.395(3) .
C6 C5 1.380(3) .
C4 C3 1.377(3) .
C4 C5 1.378(4) .
C9 C10 1.400(3) .
C9 C8 1.395(3) .
C10 C11 1.376(3) .
C11 C12 1.377(4) .
C12 C13 1.382(3) .
C13 C8 1.393(3) .
C8 C1 1.495(3) 3_655
O4 Zn1 1.9512(14) 3_665
